data_7021299
loop_
_publ_author_name
'Mendiguchia, Barbara Sanz'
'Pucci, Daniela'
'Mastropietro, Teresa F.'
'Ghedini, Mauro'
'Crispini, Alessandra'

_publ_section_title
;
 Non-classical anticancer agents: on the way to water soluble zinc(ii)
 heteroleptic complexes.
;
_journal_issue 19
_journal_name_full 'Dalton transactions (Cambridge, England : 2003)'
_journal_page_first 6768
_journal_page_last 6774
_journal_paper_doi 10.1039/c3dt50367d
_journal_volume 42
_journal_year 2013
_chemical_formula_moiety 'C26 H21 N3 O7 S Zn, H2 O'
_chemical_formula_sum 'C26 H23 N3 O8 S Zn'
_chemical_formula_weight 602.93
_chemical_name_systematic
;
?
;
_space_group_IT_number 2
_symmetry_cell_setting triclinic
_symmetry_space_group_name_Hall '-P 1'
_symmetry_space_group_name_H-M 'P -1'
_atom_sites_solution_hydrogens geom
_atom_sites_solution_primary direct
_atom_sites_solution_secondary difmap
_audit_creation_method SHELXL-97
_cell_angle_alpha 78.243(7)
_cell_angle_beta 76.235(7)
_cell_angle_gamma 73.493(7)
_cell_formula_units_Z 2
_cell_length_a 9.3725(15)
_cell_length_b 9.8002(15)
_cell_length_c 15.568(2)
_cell_measurement_reflns_used 9587
_cell_measurement_temperature 298(2)
_cell_measurement_theta_max 24.35
_cell_measurement_theta_min 2.19
_cell_volume 1317.3(3)
_computing_cell_refinement 'Bruker-Nonius X8 APEX'
_computing_data_collection 'Bruker-Nonius X8 APEX'
_computing_data_reduction 'Bruker SAINT'
_computing_molecular_graphics 'Bruker SHELXTL'
_computing_structure_refinement 'SHELXL-97 (Sheldrick, 1997)'
_computing_structure_solution 'SHELXS-97 (Sheldrick, 1990)'
_diffrn_ambient_temperature 298(2)
_diffrn_measured_fraction_theta_full 0.993
_diffrn_measured_fraction_theta_max 0.993
_diffrn_measurement_device_type 'CCD area detector'
_diffrn_measurement_method 'phi and omega scans'
_diffrn_radiation_monochromator graphite
_diffrn_radiation_source 'fine-focus sealed tube'
_diffrn_radiation_type MoK\a
_diffrn_radiation_wavelength 0.71073
_diffrn_reflns_av_R_equivalents 0.0391
_diffrn_reflns_av_sigmaI/netI 0.0284
_diffrn_reflns_limit_h_max 11
_diffrn_reflns_limit_h_min -11
_diffrn_reflns_limit_k_max 12
_diffrn_reflns_limit_k_min -12
_diffrn_reflns_limit_l_max 19
_diffrn_reflns_limit_l_min -19
_diffrn_reflns_number 31835
_diffrn_reflns_theta_full 26.08
_diffrn_reflns_theta_max 26.08
_diffrn_reflns_theta_min 2.31
_exptl_absorpt_coefficient_mu 1.066
_exptl_absorpt_correction_T_max 0.8976
_exptl_absorpt_correction_T_min 0.7012
_exptl_absorpt_correction_type multi-scan
_exptl_absorpt_process_details sadabs
_exptl_crystal_colour 'pale yellow'
_exptl_crystal_density_diffrn 1.520
_exptl_crystal_density_method 'not measured'
_exptl_crystal_description Parallelepiped
_exptl_crystal_F_000 620
_exptl_crystal_size_max 0.15
_exptl_crystal_size_mid 0.10
_exptl_crystal_size_min 0.05
_refine_diff_density_max 0.987
_refine_diff_density_min -0.538
_refine_diff_density_rms 0.070
_refine_ls_extinction_method none
_refine_ls_goodness_of_fit_ref 1.043
_refine_ls_hydrogen_treatment mixed
_refine_ls_matrix_type full
_refine_ls_number_parameters 358
_refine_ls_number_reflns 5180
_refine_ls_number_restraints 3
_refine_ls_restrained_S_all 1.044
_refine_ls_R_factor_all 0.0566
_refine_ls_R_factor_gt 0.0427
_refine_ls_shift/su_max 0.001
_refine_ls_shift/su_mean 0.000
_refine_ls_structure_factor_coef Fsqd
_refine_ls_weighting_details 'calc w=1/[\s^2^(Fo^2^)+(0.0708P)^2^+0.6761P] where P=(Fo^2^+2Fc^2^)/3'
_refine_ls_weighting_scheme calc
_refine_ls_wR_factor_gt 0.1146
_refine_ls_wR_factor_ref 0.1249
_reflns_number_gt 4180
_reflns_number_total 5180
_reflns_threshold_expression >2sigma(I)
_cod_data_source_file c3dt50367d.txt
_cod_data_source_block (2a)
_cod_depositor_comments
;
The following automatic conversions were performed:

'_symmetry_cell_setting' value 'Triclinic' changed to 'triclinic'
according to /home/saulius/struct/CIF-dictionaries/cif_core.dic
dictionary named 'cif_core.dic' version 2.4.2 from 2011-04-26.

Automatic conversion script
Id: cif_fix_values 1891 2012-01-12 08:04:46Z andrius 
;
_cod_original_cell_volume 1317.3(4)
_cod_original_sg_symbol_H-M P-1
_cod_original_formula_sum 'C26 H23 N3 O8 S Zn '
_cod_database_code 7021299

loop_
_symmetry_equiv_pos_as_xyz
'x, y, z'
'-x, -y, -z'

loop_
_atom_site_label
_atom_site_type_symbol
_atom_site_fract_x
_atom_site_fract_y
_atom_site_fract_z
_atom_site_U_iso_or_equiv
_atom_site_adp_type
_atom_site_occupancy
_atom_site_symmetry_multiplicity
_atom_site_calc_flag
_atom_site_refinement_flags
Zn Zn 0.07435(4) 0.12824(4) 0.29728(2) 0.04171(13) Uani 1 1 d .
S S 0.15533(12) 0.34307(12) 0.11381(6) 0.0689(3) Uani 1 1 d .
N1 N 0.0255(3) 0.1849(2) 0.42894(16) 0.0404(5) Uani 1 1 d .
N2 N 0.2433(3) -0.0268(3) 0.35874(15) 0.0414(5) Uani 1 1 d .
N3 N 0.1729(3) 0.2847(3) 0.21909(16) 0.0479(6) Uani 1 1 d .
O1 O 0.0851(2) -0.0042(2) 0.20826(15) 0.0540(5) Uani 1 1 d .
O2 O -0.1495(2) 0.1698(2) 0.29130(14) 0.0503(5) Uani 1 1 d .
O3 O 0.1756(3) 0.2949(3) 0.6862(2) 0.0847(9) Uani 1 1 d .
H3A H 0.1785 0.3247 0.7311 0.127 Uiso 1 1 calc R
O4 O 0.5037(3) -0.3723(3) 0.59528(16) 0.0639(6) Uani 1 1 d .
H4A H 0.4296 -0.4044 0.6008 0.096 Uiso 1 1 calc R
O5 O 0.2963(3) 0.3201(3) 0.32060(14) 0.0608(6) Uani 1 1 d .
O6 O -0.0009(4) 0.3929(5) 0.1085(2) 0.1256(16) Uani 1 1 d .
O7 O 0.2473(5) 0.2366(4) 0.05661(19) 0.1059(12) Uani 1 1 d .
C1 C -0.0823(3) 0.2989(3) 0.4579(2) 0.0463(7) Uani 1 1 d .
H1 H -0.1559 0.3463 0.4238 0.056 Uiso 1 1 calc R
C2 C -0.0880(4) 0.3488(3) 0.5366(2) 0.0477(7) Uani 1 1 d .
H2 H -0.1642 0.4277 0.5545 0.057 Uiso 1 1 calc R
C3 C 0.0222(3) 0.2789(3) 0.58848(19) 0.0418(6) Uani 1 1 d .
C4 C 0.1311(3) 0.1574(3) 0.56022(18) 0.0402(6) Uani 1 1 d .
H4 H 0.2035 0.1063 0.5944 0.048 Uiso 1 1 calc R
C5 C 0.1306(3) 0.1132(3) 0.48015(18) 0.0374(6) Uani 1 1 d .
C6 C 0.2468(3) -0.0129(3) 0.44357(18) 0.0375(6) Uani 1 1 d .
C7 C 0.3498(3) -0.1130(3) 0.49190(19) 0.0412(6) Uani 1 1 d .
H7 H 0.3497 -0.1028 0.5500 0.049 Uiso 1 1 calc R
C8 C 0.4527(3) -0.2282(3) 0.4526(2) 0.0426(6) Uani 1 1 d .
C9 C 0.4480(4) -0.2396(3) 0.3650(2) 0.0486(7) Uani 1 1 d .
H9 H 0.5150 -0.3144 0.3366 0.058 Uiso 1 1 calc R
C10 C 0.3421(4) -0.1378(3) 0.3213(2) 0.0487(7) Uani 1 1 d .
H10 H 0.3392 -0.1468 0.2634 0.058 Uiso 1 1 calc R
C11 C 0.0264(4) 0.3357(4) 0.6716(2) 0.0535(8) Uani 1 1 d .
H11B H -0.0092 0.4397 0.6636 0.064 Uiso 1 1 calc R
H11A H -0.0395 0.2967 0.7229 0.064 Uiso 1 1 calc R
C12 C 0.5649(4) -0.3403(4) 0.5031(2) 0.0531(8) Uani 1 1 d .
H12B H 0.5961 -0.4279 0.4763 0.064 Uiso 1 1 calc R
H12A H 0.6544 -0.3054 0.4970 0.064 Uiso 1 1 calc R
C13 C -0.0431(4) 0.0051(3) 0.18752(19) 0.0452(7) Uani 1 1 d .
C14 C -0.1778(3) 0.1001(3) 0.23659(19) 0.0429(7) Uani 1 1 d .
C15 C -0.3293(4) 0.1175(4) 0.2303(2) 0.0540(8) Uani 1 1 d .
H15 H -0.4000 0.1803 0.2663 0.065 Uiso 1 1 calc R
C16 C -0.3927(4) 0.0556(4) 0.1783(3) 0.0629(9) Uani 1 1 d .
H16 H -0.4981 0.0800 0.1878 0.075 Uiso 1 1 calc R
C17 C -0.3209(5) -0.0358(5) 0.1155(3) 0.0710(11) Uani 1 1 d .
H17 H -0.3829 -0.0628 0.0869 0.085 Uiso 1 1 calc R
C18 C -0.1651(5) -0.0914(5) 0.0905(3) 0.0736(11) Uani 1 1 d .
H18 H -0.1370 -0.1496 0.0460 0.088 Uiso 1 1 calc R
C19 C -0.0458(5) -0.0739(4) 0.1215(2) 0.0631(9) Uani 1 1 d .
H19 H 0.0494 -0.1225 0.0942 0.076 Uiso 1 1 calc R
C20 C 0.2606(3) 0.3519(3) 0.24532(19) 0.0425(6) Uani 1 1 d .
C21 C 0.3077(4) 0.4681(3) 0.1745(2) 0.0454(7) Uani 1 1 d .
C22 C 0.3996(5) 0.5557(4) 0.1773(3) 0.0681(10) Uani 1 1 d .
H22 H 0.4414 0.5463 0.2274 0.082 Uiso 1 1 calc R
C23 C 0.4272(6) 0.6583(5) 0.1027(3) 0.0887(15) Uani 1 1 d .
H23 H 0.4895 0.7171 0.1028 0.106 Uiso 1 1 calc R
C24 C 0.3625(6) 0.6737(5) 0.0286(3) 0.0850(14) Uani 1 1 d .
H24 H 0.3802 0.7446 -0.0195 0.102 Uiso 1 1 calc R
C25 C 0.2727(5) 0.5863(5) 0.0245(3) 0.0760(11) Uani 1 1 d .
H25 H 0.2316 0.5952 -0.0257 0.091 Uiso 1 1 calc R
C26 C 0.2464(4) 0.4839(4) 0.0993(2) 0.0523(8) Uani 1 1 d .
O1W O 0.7463(5) 0.4923(4) 0.2520(3) 0.1060(12) Uani 1 1 d D
H1W H 0.825(3) 0.473(4) 0.2037(19) 0.050 Uiso 1 1 d D
H2W H 0.721(4) 0.411(3) 0.274(2) 0.050 Uiso 1 1 d D

loop_
_atom_site_aniso_label
_atom_site_aniso_U_11
_atom_site_aniso_U_22
_atom_site_aniso_U_33
_atom_site_aniso_U_23
_atom_site_aniso_U_13
_atom_site_aniso_U_12
Zn 0.0443(2) 0.0455(2) 0.0398(2) -0.00746(14) -0.01452(15) -0.01200(15)
S 0.0832(7) 0.1018(8) 0.0408(4) 0.0052(5) -0.0270(4) -0.0515(6)
N1 0.0390(13) 0.0409(13) 0.0435(13) -0.0063(10) -0.0106(10) -0.0111(10)
N2 0.0459(14) 0.0436(13) 0.0371(12) -0.0075(10) -0.0116(10) -0.0108(11)
N3 0.0563(16) 0.0578(15) 0.0389(13) -0.0035(11) -0.0184(12) -0.0237(13)
O1 0.0473(12) 0.0615(14) 0.0600(13) -0.0250(11) -0.0153(10) -0.0087(10)
O2 0.0486(12) 0.0593(13) 0.0485(12) -0.0194(10) -0.0136(10) -0.0105(10)
O3 0.0697(18) 0.112(2) 0.0844(19) -0.0534(18) -0.0252(15) -0.0051(16)
O4 0.0623(15) 0.0696(16) 0.0603(15) 0.0034(12) -0.0200(12) -0.0194(12)
O5 0.0666(15) 0.0885(17) 0.0417(12) -0.0004(11) -0.0228(11) -0.0378(13)
O6 0.093(2) 0.209(4) 0.088(2) 0.057(3) -0.059(2) -0.079(3)
O7 0.173(4) 0.127(3) 0.0517(16) -0.0350(17) -0.0064(19) -0.087(3)
C1 0.0453(17) 0.0451(16) 0.0495(17) -0.0070(13) -0.0151(14) -0.0075(13)
C2 0.0471(17) 0.0400(15) 0.0532(18) -0.0113(13) -0.0078(14) -0.0048(13)
C3 0.0472(16) 0.0417(15) 0.0382(15) -0.0072(12) -0.0046(12) -0.0159(13)
C4 0.0446(16) 0.0397(15) 0.0374(14) -0.0041(11) -0.0106(12) -0.0111(12)
C5 0.0393(15) 0.0373(14) 0.0369(14) -0.0046(11) -0.0067(12) -0.0129(12)
C6 0.0397(15) 0.0397(14) 0.0365(14) -0.0069(11) -0.0082(12) -0.0135(12)
C7 0.0423(15) 0.0467(16) 0.0373(14) -0.0062(12) -0.0117(12) -0.0116(13)
C8 0.0373(15) 0.0455(16) 0.0461(16) -0.0060(13) -0.0112(12) -0.0100(12)
C9 0.0441(17) 0.0500(17) 0.0516(17) -0.0181(14) -0.0100(14) -0.0036(13)
C10 0.0528(18) 0.0537(18) 0.0427(16) -0.0166(14) -0.0140(14) -0.0076(14)
C11 0.060(2) 0.0550(19) 0.0451(17) -0.0174(14) -0.0078(15) -0.0094(16)
C12 0.0469(18) 0.0575(19) 0.0537(19) -0.0047(15) -0.0172(15) -0.0072(15)
C13 0.0543(18) 0.0465(16) 0.0404(15) -0.0051(12) -0.0146(14) -0.0173(14)
C14 0.0500(17) 0.0477(16) 0.0359(14) -0.0023(12) -0.0131(13) -0.0181(14)
C15 0.0518(19) 0.062(2) 0.0531(18) -0.0080(15) -0.0163(15) -0.0167(16)
C16 0.059(2) 0.075(2) 0.066(2) 0.0026(19) -0.0281(18) -0.0310(18)
C17 0.086(3) 0.078(3) 0.072(2) -0.006(2) -0.040(2) -0.040(2)
C18 0.100(3) 0.083(3) 0.058(2) -0.027(2) -0.026(2) -0.034(2)
C19 0.072(2) 0.073(2) 0.0527(19) -0.0238(17) -0.0143(17) -0.0202(19)
C20 0.0434(16) 0.0483(16) 0.0395(15) -0.0095(12) -0.0112(12) -0.0124(13)
C21 0.0495(17) 0.0461(16) 0.0424(16) -0.0134(13) -0.0038(13) -0.0141(13)
C22 0.080(3) 0.073(2) 0.062(2) -0.0191(19) -0.0033(19) -0.039(2)
C23 0.113(4) 0.071(3) 0.090(3) -0.016(2) 0.007(3) -0.055(3)
C24 0.107(4) 0.060(2) 0.074(3) 0.006(2) 0.006(3) -0.030(2)
C25 0.084(3) 0.076(3) 0.055(2) 0.0130(19) -0.014(2) -0.015(2)
C26 0.0566(19) 0.0560(19) 0.0424(16) -0.0006(14) -0.0114(14) -0.0141(15)
O1W 0.104(3) 0.074(2) 0.156(4) -0.028(2) -0.046(2) -0.021(2)

loop_
_atom_type_symbol
_atom_type_description
_atom_type_scat_dispersion_real
_atom_type_scat_dispersion_imag
_atom_type_scat_source
C C 0.0033 0.0016 'International Tables Vol C Tables 4.2.6.8 and 6.1.1.4'
H H 0.0000 0.0000 'International Tables Vol C Tables 4.2.6.8 and 6.1.1.4'
N N 0.0061 0.0033 'International Tables Vol C Tables 4.2.6.8 and 6.1.1.4'
O O 0.0106 0.0060 'International Tables Vol C Tables 4.2.6.8 and 6.1.1.4'
S S 0.1246 0.1234 'International Tables Vol C Tables 4.2.6.8 and 6.1.1.4'
Zn Zn 0.2839 1.4301 'International Tables Vol C Tables 4.2.6.8 and 6.1.1.4'

loop_
_geom_angle_atom_site_label_1
_geom_angle_atom_site_label_2
_geom_angle_atom_site_label_3
_geom_angle
O2 Zn N3 111.74(10)
O2 Zn O1 79.35(8)
N3 Zn O1 103.10(10)
O2 Zn N2 140.65(9)
N3 Zn N2 107.61(10)
O1 Zn N2 91.92(9)
O2 Zn N1 93.17(9)
N3 Zn N1 103.63(9)
O1 Zn N1 153.13(10)
N2 Zn N1 77.51(9)
O6 S O7 116.4(3)
O6 S N3 109.77(18)
O7 S N3 110.73(19)
O6 S C26 113.3(2)
O7 S C26 109.15(18)
N3 S C26 95.54(14)
C1 N1 C5 118.5(2)
C1 N1 Zn 125.5(2)
C5 N1 Zn 114.96(18)
C10 N2 C6 118.8(2)
C10 N2 Zn 124.90(19)
C6 N2 Zn 116.25(18)
C20 N3 S 111.8(2)
C20 N3 Zn 125.5(2)
S N3 Zn 122.75(14)
C13 O1 Zn 114.59(19)
C14 O2 Zn 114.50(19)
N1 C1 C2 122.8(3)
C1 C2 C3 119.3(3)
C2 C3 C4 118.0(3)
C2 C3 C11 121.0(3)
C4 C3 C11 121.0(3)
C3 C4 C5 119.8(3)
N1 C5 C4 121.6(3)
N1 C5 C6 115.4(2)
C4 C5 C6 123.0(3)
N2 C6 C7 121.0(3)
N2 C6 C5 114.9(2)
C7 C6 C5 124.0(2)
C8 C7 C6 120.0(3)
C7 C8 C9 118.0(3)
C7 C8 C12 121.7(3)
C9 C8 C12 120.3(3)
C10 C9 C8 119.1(3)
N2 C10 C9 123.1(3)
O3 C11 C3 109.0(3)
O4 C12 C8 112.7(3)
O1 C13 C19 118.9(3)
O1 C13 C14 115.8(2)
C19 C13 C14 125.2(3)
O2 C14 C15 118.7(3)
O2 C14 C13 115.5(3)
C15 C14 C13 125.7(3)
C14 C15 C16 131.0(3)
C17 C16 C15 129.5(4)
C16 C17 C18 126.7(3)
C19 C18 C17 130.3(4)
C18 C19 C13 131.4(4)
O5 C20 N3 123.2(3)
O5 C20 C21 124.2(3)
N3 C20 C21 112.6(2)
C26 C21 C22 120.1(3)
C26 C21 C20 111.7(3)
C22 C21 C20 128.2(3)
C21 C22 C23 118.1(4)
C24 C23 C22 120.8(4)
C25 C24 C23 121.6(4)
C24 C25 C26 117.0(4)
C21 C26 C25 122.4(4)
C21 C26 S 107.6(2)
C25 C26 S 129.6(3)

loop_
_geom_bond_atom_site_label_1
_geom_bond_atom_site_label_2
_geom_bond_distance
Zn O2 2.041(2)
Zn N3 2.048(3)
Zn O1 2.052(2)
Zn N2 2.120(2)
Zn N1 2.143(2)
S O6 1.423(4)
S O7 1.458(4)
S N3 1.653(3)
S C26 1.770(4)
N1 C1 1.349(4)
N1 C5 1.360(4)
N2 C10 1.345(4)
N2 C6 1.364(3)
N3 C20 1.361(4)
O1 C13 1.291(4)
O2 C14 1.308(3)
O3 C11 1.401(4)
O4 C12 1.420(4)
O5 C20 1.249(3)
C1 C2 1.394(4)
C2 C3 1.399(4)
C3 C4 1.400(4)
C3 C11 1.522(4)
C4 C5 1.402(4)
C5 C6 1.505(4)
C6 C7 1.402(4)
C7 C8 1.401(4)
C8 C9 1.403(4)
C8 C12 1.521(4)
C9 C10 1.388(4)
C13 C19 1.415(4)
C13 C14 1.485(4)
C14 C15 1.407(4)
C15 C16 1.417(5)
C16 C17 1.383(6)
C17 C18 1.394(6)
C18 C19 1.383(5)
C20 C21 1.500(4)
C21 C26 1.386(4)
C21 C22 1.390(5)
C22 C23 1.398(6)
C23 C24 1.391(7)
C24 C25 1.379(6)
C25 C26 1.397(5)
